data_7000002
loop_
_publ_author_name
'Scheibitz, Matthias'
'Heilmann, Julia B.'
'Winter, Rainer F.'
'Bolte, Michael'
'Bats, Jan W.'
'Wagner, Matthias'

_publ_section_title
;
 Electronic interactions in oligoferrocenes with cationic, neutral and
 anionic four-coordinate boron bridges.
;
_journal_issue 1
_journal_name_full 'Dalton transactions (Cambridge, England : 2003)'
_journal_page_first 159
_journal_page_last 170
_journal_paper_doi 10.1039/b413581d
_journal_year 2005
_chemical_formula_sum 'C24 H20 B F Fe N2'
_chemical_formula_weight 422.08
_chemical_name_common 'compound 6'
_chemical_name_systematic
;
compound 6
;
_space_group_IT_number 14
_symmetry_cell_setting monoclinic
_symmetry_space_group_name_Hall '-P 2ybc'
_symmetry_space_group_name_H-M 'P 1 21/c 1'
_atom_sites_solution_hydrogens geom
_atom_sites_solution_primary direct
_atom_sites_solution_secondary difmap
_audit_creation_method SHELXL-97
_cell_angle_alpha 90.00
_cell_angle_beta 95.585(11)
_cell_angle_gamma 90.00
_cell_formula_units_Z 4
_cell_length_a 9.7151(13)
_cell_length_b 13.5859(14)
_cell_length_c 14.4080(19)
_cell_measurement_reflns_used 6163
_cell_measurement_temperature 173(2)
_cell_measurement_theta_max 25.7
_cell_measurement_theta_min 3.6
_cell_volume 1892.7(4)
_computing_cell_refinement 'X-Area (Stoe & Cie, 2001)'
_computing_data_collection 'X-Area (Stoe & Cie, 2001)'
_computing_data_reduction 'X-Area (Stoe & Cie, 2001)'
_computing_molecular_graphics 'XP in SHELXTL-Plus (Sheldrick, 1991)'
_computing_publication_material SHELXL97
_computing_structure_refinement 'SHELXL97 (Sheldrick, 1997) '
_computing_structure_solution 'SHELXS97 (Sheldrick, 1990) '
_diffrn_ambient_temperature 173(2)
_diffrn_measured_fraction_theta_full 0.996
_diffrn_measured_fraction_theta_max 0.986
_diffrn_measurement_device_type 'STOE IPDS II two-circle-diffractometer'
_diffrn_measurement_method \w
_diffrn_radiation_monochromator graphite
_diffrn_radiation_source 'fine-focus sealed tube'
_diffrn_radiation_type MoK\a
_diffrn_radiation_wavelength 0.71073
_diffrn_reflns_av_R_equivalents 0.0812
_diffrn_reflns_av_sigmaI/netI 0.0914
_diffrn_reflns_limit_h_max 11
_diffrn_reflns_limit_h_min -11
_diffrn_reflns_limit_k_max 16
_diffrn_reflns_limit_k_min -16
_diffrn_reflns_limit_l_max 14
_diffrn_reflns_limit_l_min -17
_diffrn_reflns_number 9524
_diffrn_reflns_theta_full 25.00
_diffrn_reflns_theta_max 25.86
_diffrn_reflns_theta_min 3.67
_diffrn_standards_decay_% 0
_diffrn_standards_interval_time 0
_diffrn_standards_number 0
_exptl_absorpt_coefficient_mu 0.819
_exptl_absorpt_correction_T_max 0.9081
_exptl_absorpt_correction_T_min 0.8340
_exptl_absorpt_correction_type multi-scan
_exptl_absorpt_process_details 'MULABS (Spek, 1990; Blessing, 1995)'
_exptl_crystal_colour orange
_exptl_crystal_density_diffrn 1.481
_exptl_crystal_density_method 'not measured'
_exptl_crystal_description block
_exptl_crystal_F_000 872
_exptl_crystal_size_max 0.23
_exptl_crystal_size_mid 0.18
_exptl_crystal_size_min 0.12
_refine_diff_density_max 0.548
_refine_diff_density_min -0.509
_refine_diff_density_rms 0.071
_refine_ls_extinction_method none
_refine_ls_goodness_of_fit_ref 0.902
_refine_ls_hydrogen_treatment mixed
_refine_ls_matrix_type full
_refine_ls_number_parameters 262
_refine_ls_number_reflns 3611
_refine_ls_number_restraints 0
_refine_ls_restrained_S_all 0.902
_refine_ls_R_factor_all 0.0766
_refine_ls_R_factor_gt 0.0433
_refine_ls_shift/su_max 0.001
_refine_ls_shift/su_mean 0.000
_refine_ls_structure_factor_coef Fsqd
_refine_ls_weighting_details 'calc w=1/[\s^2^(Fo^2^)+(0.0366P)^2^+0.0000P] where P=(Fo^2^+2Fc^2^)/3'
_refine_ls_weighting_scheme calc
_refine_ls_wR_factor_gt 0.0848
_refine_ls_wR_factor_ref 0.0926
_reflns_number_gt 2420
_reflns_number_total 3611
_reflns_threshold_expression I>2\s(I)
_cod_data_source_file b413581d.txt
_cod_data_source_block wa311_compound_6
_cod_depositor_comments
;
The following automatic conversions were performed:
'_symmetry_cell_setting' value 'Monoclinic' changed to 'monoclinic'
according to '/home/saulius/struct/CIF-dictionaries/cif_core.dic'
dictionary named 'cif_core.dic' version 2.4.1 from 2010-06-29.

Automatic conversion script
Id: cif_fix_enum 1527 2010-12-29 10:47:43Z saulius 
;
_cod_original_sg_symbol_H-M 'P 21/c'
_cod_database_code 7000002

loop_
_symmetry_equiv_pos_as_xyz
'x, y, z'
'-x, y+1/2, -z+1/2'
'-x, -y, -z'
'x, -y-1/2, z-1/2'

loop_
_atom_site_label
_atom_site_type_symbol
_atom_site_fract_x
_atom_site_fract_y
_atom_site_fract_z
_atom_site_U_iso_or_equiv
_atom_site_adp_type
_atom_site_occupancy
_atom_site_symmetry_multiplicity
_atom_site_calc_flag
_atom_site_refinement_flags
_atom_site_disorder_assembly
_atom_site_disorder_group
Fe1 Fe 0.08669(4) 0.48208(3) 0.82183(3) 0.02451(13) Uani 1 1 d . . .
B1 B 0.2471(4) 0.4072(2) 0.6351(3) 0.0251(8) Uani 1 1 d . . .
C1 C 0.1200(3) 0.3855(2) 0.5589(3) 0.0326(8) Uani 1 1 d . . .
H1A H 0.1515 0.3887 0.4964 0.049 Uiso 1 1 calc R . .
H1B H 0.0474 0.4347 0.5643 0.049 Uiso 1 1 calc R . .
H1C H 0.0830 0.3197 0.5693 0.049 Uiso 1 1 calc R . .
N11 N 0.3679(3) 0.32469(18) 0.62806(19) 0.0263(6) Uani 1 1 d . . .
C12 C 0.4948(3) 0.3652(2) 0.6242(2) 0.0268(7) Uani 1 1 d . . .
C13 C 0.6109(4) 0.3067(2) 0.6216(3) 0.0339(8) Uani 1 1 d . . .
H13 H 0.6998 0.3351 0.6190 0.041 Uiso 1 1 calc R . .
C14 C 0.5940(4) 0.2052(2) 0.6230(3) 0.0374(8) Uani 1 1 d . . .
H14 H 0.6718 0.1633 0.6202 0.045 Uiso 1 1 calc R . .
C15 C 0.4645(4) 0.1650(2) 0.6283(3) 0.0359(8) Uani 1 1 d . . .
H15 H 0.4530 0.0956 0.6304 0.043 Uiso 1 1 calc R . .
C16 C 0.3522(4) 0.2264(2) 0.6306(3) 0.0311(8) Uani 1 1 d . . .
H16 H 0.2628 0.1991 0.6341 0.037 Uiso 1 1 calc R . .
N21 N 0.3424(2) 0.49595(17) 0.61478(19) 0.0263(6) Uani 1 1 d . . .
C22 C 0.4804(3) 0.4715(2) 0.6204(2) 0.0266(6) Uani 1 1 d . . .
C23 C 0.5640(3) 0.5534(2) 0.6221(3) 0.0300(7) Uani 1 1 d . . .
H23 H 0.6621 0.5550 0.6258 0.036 Uiso 1 1 calc R . .
C24 C 0.4717(3) 0.6352(2) 0.6172(2) 0.0278(7) Uani 1 1 d . . .
C25 C 0.3350(3) 0.5968(2) 0.6123(2) 0.0254(7) Uani 1 1 d . . .
C26 C 0.2202(3) 0.6591(2) 0.6028(2) 0.0283(7) Uani 1 1 d . . .
H26 H 0.1289 0.6333 0.5962 0.034 Uiso 1 1 calc R . .
C27 C 0.2434(4) 0.7592(2) 0.6034(3) 0.0333(8) Uani 1 1 d . . .
H27 H 0.1674 0.8036 0.5989 0.040 Uiso 1 1 calc R . .
C28 C 0.3781(4) 0.7953(2) 0.6106(3) 0.0357(8) Uani 1 1 d . . .
F28 F 0.3923(2) 0.89588(13) 0.60924(19) 0.0499(6) Uani 1 1 d . . .
C29 C 0.4926(4) 0.7385(2) 0.6175(3) 0.0327(8) Uani 1 1 d . . .
H29 H 0.5828 0.7663 0.6224 0.039 Uiso 1 1 calc R . .
C31 C 0.2192(3) 0.4055(2) 0.7433(2) 0.0231(6) Uani 1 1 d . . .
C32 C 0.2943(3) 0.4606(2) 0.8145(2) 0.0274(7) Uani 1 1 d . . .
H32 H 0.3611 0.5095 0.8043 0.033 Uiso 1 1 calc R . .
C33 C 0.2558(4) 0.4325(2) 0.9035(3) 0.0341(8) Uani 1 1 d . . .
H33 H 0.2901 0.4597 0.9620 0.041 Uiso 1 1 calc R . .
C34 C 0.1566(4) 0.3565(2) 0.8882(3) 0.0361(8) Uani 1 1 d . . .
H34 H 0.1131 0.3224 0.9350 0.043 Uiso 1 1 calc R . .
C35 C 0.1335(3) 0.3401(2) 0.7905(3) 0.0306(7) Uani 1 1 d . . .
H35 H 0.0710 0.2933 0.7611 0.037 Uiso 1 1 calc R . .
C41 C -0.0459(3) 0.5622(2) 0.7324(3) 0.0335(8) Uani 1 1 d . . .
H41 H -0.0523 0.5600 0.6662 0.040 Uiso 1 1 calc R . .
C42 C 0.0411(4) 0.6256(2) 0.7909(3) 0.0347(8) Uani 1 1 d . . .
H42 H 0.1033 0.6730 0.7703 0.042 Uiso 1 1 calc R . .
C43 C 0.0193(4) 0.6061(2) 0.8845(3) 0.0360(8) Uani 1 1 d . . .
H43 H 0.0635 0.6383 0.9379 0.043 Uiso 1 1 calc R . .
C44 C -0.0805(3) 0.5296(3) 0.8846(2) 0.0338(7) Uani 1 1 d . . .
H44 H -0.1141 0.5013 0.9384 0.041 Uiso 1 1 calc R . .
C45 C -0.1215(3) 0.5028(2) 0.7906(3) 0.0347(8) Uani 1 1 d . . .
H45 H -0.1876 0.4538 0.7704 0.042 Uiso 1 1 calc R . .

loop_
_atom_site_aniso_label
_atom_site_aniso_U_11
_atom_site_aniso_U_22
_atom_site_aniso_U_33
_atom_site_aniso_U_23
_atom_site_aniso_U_13
_atom_site_aniso_U_12
Fe1 0.0242(2) 0.01986(18) 0.0289(2) 0.0018(2) -0.00052(16) 0.00405(18)
B1 0.0254(17) 0.0169(14) 0.032(2) 0.0018(14) -0.0009(16) 0.0013(13)
C1 0.0337(17) 0.0257(16) 0.036(2) -0.0006(14) -0.0065(15) 0.0012(13)
N11 0.0294(14) 0.0206(12) 0.0279(16) 0.0001(11) -0.0016(12) 0.0022(10)
C12 0.0285(17) 0.0263(16) 0.0252(18) 0.0008(13) 0.0010(14) 0.0033(12)
C13 0.0309(17) 0.0308(16) 0.039(2) 0.0002(15) 0.0001(16) 0.0047(13)
C14 0.0390(19) 0.0287(17) 0.044(2) -0.0011(15) 0.0025(17) 0.0129(14)
C15 0.0416(19) 0.0235(16) 0.041(2) -0.0004(14) -0.0060(17) 0.0067(14)
C16 0.0372(19) 0.0215(15) 0.033(2) 0.0008(13) -0.0027(16) -0.0006(13)
N21 0.0261(12) 0.0207(13) 0.0318(15) 0.0012(10) 0.0005(11) 0.0008(10)
C22 0.0264(14) 0.0254(15) 0.0277(16) 0.0007(14) 0.0008(13) 0.0032(12)
C23 0.0249(16) 0.0284(15) 0.036(2) 0.0043(14) 0.0000(15) 0.0024(12)
C24 0.0285(16) 0.0258(15) 0.0284(19) 0.0026(13) -0.0009(14) -0.0031(12)
C25 0.0273(16) 0.0220(14) 0.0268(18) 0.0033(13) 0.0018(14) -0.0027(12)
C26 0.0276(16) 0.0245(15) 0.0322(19) 0.0038(13) -0.0004(15) -0.0007(12)
C27 0.0315(18) 0.0292(16) 0.039(2) 0.0061(14) 0.0037(16) 0.0017(13)
C28 0.048(2) 0.0172(15) 0.041(2) 0.0047(14) 0.0016(17) -0.0058(14)
F28 0.0472(12) 0.0195(10) 0.0820(18) 0.0058(10) 0.0013(12) -0.0063(8)
C29 0.0326(18) 0.0249(16) 0.040(2) 0.0001(14) 0.0018(16) -0.0100(13)
C31 0.0199(14) 0.0186(13) 0.0302(18) -0.0001(12) 0.0002(13) 0.0037(11)
C32 0.0192(14) 0.0254(16) 0.0372(19) -0.0030(13) 0.0007(14) 0.0027(11)
C33 0.0348(18) 0.0359(18) 0.030(2) 0.0002(15) -0.0040(15) 0.0132(14)
C34 0.0398(19) 0.0291(16) 0.041(2) 0.0137(15) 0.0104(17) 0.0136(14)
C35 0.0330(17) 0.0179(14) 0.041(2) 0.0026(13) 0.0068(16) 0.0008(12)
C41 0.0266(16) 0.0364(17) 0.036(2) 0.0070(15) -0.0023(15) 0.0086(13)
C42 0.0364(18) 0.0233(15) 0.044(2) 0.0037(14) -0.0007(16) 0.0111(13)
C43 0.0394(19) 0.0273(17) 0.041(2) -0.0022(15) 0.0026(17) 0.0120(14)
C44 0.0296(15) 0.0398(18) 0.0330(19) 0.0073(16) 0.0076(14) 0.0136(14)
C45 0.0224(14) 0.0364(19) 0.045(2) 0.0057(15) -0.0006(14) 0.0047(12)

loop_
_atom_type_symbol
_atom_type_description
_atom_type_scat_dispersion_real
_atom_type_scat_dispersion_imag
_atom_type_scat_source
C C 0.0033 0.0016 'International Tables Vol C Tables 4.2.6.8 and 6.1.1.4'
H H 0.0000 0.0000 'International Tables Vol C Tables 4.2.6.8 and 6.1.1.4'
B B 0.0013 0.0007 'International Tables Vol C Tables 4.2.6.8 and 6.1.1.4'
F F 0.0171 0.0103 'International Tables Vol C Tables 4.2.6.8 and 6.1.1.4'
Fe Fe 0.3463 0.8444 'International Tables Vol C Tables 4.2.6.8 and 6.1.1.4'
N N 0.0061 0.0033 'International Tables Vol C Tables 4.2.6.8 and 6.1.1.4'

loop_
_geom_angle_atom_site_label_1
_geom_angle_atom_site_label_2
_geom_angle_atom_site_label_3
_geom_angle
_geom_angle_site_symmetry_1
_geom_angle_site_symmetry_3
_geom_angle_publ_flag
C42 Fe1 C33 125.95(14) . . ?
C42 Fe1 C44 68.22(14) . . ?
C33 Fe1 C44 118.70(14) . . ?
C42 Fe1 C34 163.27(16) . . ?
C33 Fe1 C34 40.62(15) . . ?
C44 Fe1 C34 107.45(14) . . ?
C42 Fe1 C35 154.55(15) . . ?
C33 Fe1 C35 68.39(14) . . ?
C44 Fe1 C35 126.95(14) . . ?
C34 Fe1 C35 40.75(15) . . ?
C42 Fe1 C41 40.82(14) . . ?
C33 Fe1 C41 164.11(14) . . ?
C44 Fe1 C41 68.34(14) . . ?
C34 Fe1 C41 154.31(15) . . ?
C35 Fe1 C41 120.24(15) . . ?
C42 Fe1 C45 68.42(13) . . ?
C33 Fe1 C45 153.48(14) . . ?
C44 Fe1 C45 40.71(14) . . ?
C34 Fe1 C45 119.60(14) . . ?
C35 Fe1 C45 108.49(14) . . ?
C41 Fe1 C45 40.58(13) . . ?
C42 Fe1 C43 40.38(15) . . ?
C33 Fe1 C43 106.93(15) . . ?
C44 Fe1 C43 40.69(14) . . ?
C34 Fe1 C43 125.97(15) . . ?
C35 Fe1 C43 164.08(14) . . ?
C41 Fe1 C43 68.36(15) . . ?
C45 Fe1 C43 68.47(14) . . ?
C42 Fe1 C32 108.57(13) . . ?
C33 Fe1 C32 40.68(14) . . ?
C44 Fe1 C32 153.84(15) . . ?
C34 Fe1 C32 67.73(13) . . ?
C35 Fe1 C32 67.23(12) . . ?
C41 Fe1 C32 127.28(14) . . ?
C45 Fe1 C32 164.44(14) . . ?
C43 Fe1 C32 119.85(14) . . ?
C42 Fe1 C31 119.56(13) . . ?
C33 Fe1 C31 68.95(13) . . ?
C44 Fe1 C31 164.59(13) . . ?
C34 Fe1 C31 68.91(13) . . ?
C35 Fe1 C31 40.75(12) . . ?
C41 Fe1 C31 108.06(13) . . ?
C45 Fe1 C31 126.96(13) . . ?
C43 Fe1 C31 153.46(13) . . ?
C32 Fe1 C31 40.07(12) . . ?
N21 B1 C1 116.5(3) . . ?
N21 B1 C31 110.5(3) . . ?
C1 B1 C31 118.1(3) . . ?
N21 B1 N11 94.3(2) . . ?
C1 B1 N11 110.0(3) . . ?
C31 B1 N11 103.9(2) . . ?
B1 C1 H1A 109.5 . . ?
B1 C1 H1B 109.5 . . ?
H1A C1 H1B 109.5 . . ?
B1 C1 H1C 109.5 . . ?
H1A C1 H1C 109.5 . . ?
H1B C1 H1C 109.5 . . ?
C16 N11 C12 120.7(3) . . ?
C16 N11 B1 126.6(3) . . ?
C12 N11 B1 112.7(2) . . ?
N11 C12 C13 121.0(3) . . ?
N11 C12 C22 108.7(3) . . ?
C13 C12 C22 130.3(3) . . ?
C12 C13 C14 118.2(3) . . ?
C12 C13 H13 120.9 . . ?
C14 C13 H13 120.9 . . ?
C15 C14 C13 120.2(3) . . ?
C15 C14 H14 119.9 . . ?
C13 C14 H14 119.9 . . ?
C16 C15 C14 119.4(3) . . ?
C16 C15 H15 120.3 . . ?
C14 C15 H15 120.3 . . ?
N11 C16 C15 120.6(3) . . ?
N11 C16 H16 119.7 . . ?
C15 C16 H16 119.7 . . ?
C25 N21 C22 106.9(2) . . ?
C25 N21 B1 138.0(2) . . ?
C22 N21 B1 113.2(2) . . ?
N21 C22 C23 112.1(3) . . ?
N21 C22 C12 109.4(3) . . ?
C23 C22 C12 138.5(3) . . ?
C22 C23 C24 105.2(3) . . ?
C22 C23 H23 127.4 . . ?
C24 C23 H23 127.4 . . ?
C29 C24 C25 119.8(3) . . ?
C29 C24 C23 133.0(3) . . ?
C25 C24 C23 107.2(3) . . ?
N21 C25 C26 130.3(3) . . ?
N21 C25 C24 108.6(3) . . ?
C26 C25 C24 121.0(3) . . ?
C27 C26 C25 118.0(3) . . ?
C27 C26 H26 121.0 . . ?
C25 C26 H26 121.0 . . ?
C26 C27 C28 120.0(3) . . ?
C26 C27 H27 120.0 . . ?
C28 C27 H27 120.0 . . ?
C29 C28 F28 119.1(3) . . ?
C29 C28 C27 124.5(3) . . ?
F28 C28 C27 116.3(3) . . ?
C28 C29 C24 116.7(3) . . ?
C28 C29 H29 121.7 . . ?
C24 C29 H29 121.7 . . ?
C32 C31 C35 105.5(3) . . ?
C32 C31 B1 124.9(3) . . ?
C35 C31 B1 129.0(3) . . ?
C32 C31 Fe1 69.08(17) . . ?
C35 C31 Fe1 68.40(17) . . ?
B1 C31 Fe1 133.9(2) . . ?
C31 C32 C33 110.5(3) . . ?
C31 C32 Fe1 70.86(17) . . ?
C33 C32 Fe1 69.22(18) . . ?
C31 C32 H32 124.8 . . ?
C33 C32 H32 124.8 . . ?
Fe1 C32 H32 126.8 . . ?
C34 C33 C32 106.9(3) . . ?
C34 C33 Fe1 69.70(19) . . ?
C32 C33 Fe1 70.10(18) . . ?
C34 C33 H33 126.6 . . ?
C32 C33 H33 126.6 . . ?
Fe1 C33 H33 125.2 . . ?
C33 C34 C35 107.9(3) . . ?
C33 C34 Fe1 69.67(18) . . ?
C35 C34 Fe1 69.69(18) . . ?
C33 C34 H34 126.1 . . ?
C35 C34 H34 126.1 . . ?
Fe1 C34 H34 126.1 . . ?
C34 C35 C31 109.3(3) . . ?
C34 C35 Fe1 69.56(18) . . ?
C31 C35 Fe1 70.85(16) . . ?
C34 C35 H35 125.4 . . ?
C31 C35 H35 125.4 . . ?
Fe1 C35 H35 125.8 . . ?
C45 C41 C42 107.9(3) . . ?
C45 C41 Fe1 69.85(18) . . ?
C42 C41 Fe1 69.40(19) . . ?
C45 C41 H41 126.1 . . ?
C42 C41 H41 126.1 . . ?
Fe1 C41 H41 126.3 . . ?
C43 C42 C41 108.4(3) . . ?
C43 C42 Fe1 70.17(18) . . ?
C41 C42 Fe1 69.79(18) . . ?
C43 C42 H42 125.8 . . ?
C41 C42 H42 125.8 . . ?
Fe1 C42 H42 125.8 . . ?
C42 C43 C44 107.7(3) . . ?
C42 C43 Fe1 69.46(19) . . ?
C44 C43 Fe1 69.32(18) . . ?
C42 C43 H43 126.1 . . ?
C44 C43 H43 126.1 . . ?
Fe1 C43 H43 126.7 . . ?
C43 C44 C45 108.3(3) . . ?
C43 C44 Fe1 69.99(18) . . ?
C45 C44 Fe1 69.97(18) . . ?
C43 C44 H44 125.8 . . ?
C45 C44 H44 125.8 . . ?
Fe1 C44 H44 125.8 . . ?
C41 C45 C44 107.7(3) . . ?
C41 C45 Fe1 69.57(18) . . ?
C44 C45 Fe1 69.32(18) . . ?
C41 C45 H45 126.2 . . ?
C44 C45 H45 126.2 . . ?
Fe1 C45 H45 126.5 . . ?

loop_
_geom_bond_atom_site_label_1
_geom_bond_atom_site_label_2
_geom_bond_distance
_geom_bond_site_symmetry_2
_geom_bond_publ_flag
Fe1 C42 2.040(3) . ?
Fe1 C33 2.040(3) . ?
Fe1 C44 2.040(3) . ?
Fe1 C34 2.040(3) . ?
Fe1 C35 2.042(3) . ?
Fe1 C41 2.045(3) . ?
Fe1 C45 2.049(3) . ?
Fe1 C43 2.049(3) . ?
Fe1 C32 2.051(3) . ?
Fe1 C31 2.075(3) . ?
B1 N21 1.565(4) . ?
B1 C1 1.598(5) . ?
B1 C31 1.609(5) . ?
B1 N11 1.633(4) . ?
C1 H1A 0.9800 . ?
C1 H1B 0.9800 . ?
C1 H1C 0.9800 . ?
N11 C16 1.346(4) . ?
N11 C12 1.357(4) . ?
C12 C13 1.383(4) . ?
C12 C22 1.452(4) . ?
C13 C14 1.389(5) . ?
C13 H13 0.9500 . ?
C14 C15 1.380(5) . ?
C14 H14 0.9500 . ?
C15 C16 1.376(5) . ?
C15 H15 0.9500 . ?
C16 H16 0.9500 . ?
N21 C25 1.372(4) . ?
N21 C22 1.376(4) . ?
C22 C23 1.376(4) . ?
C23 C24 1.426(4) . ?
C23 H23 0.9500 . ?
C24 C29 1.417(4) . ?
C24 C25 1.422(4) . ?
C25 C26 1.396(4) . ?
C26 C27 1.378(4) . ?
C26 H26 0.9500 . ?
C27 C28 1.392(5) . ?
C27 H27 0.9500 . ?
C28 C29 1.349(5) . ?
C28 F28 1.374(4) . ?
C29 H29 0.9500 . ?
C31 C32 1.414(5) . ?
C31 C35 1.434(4) . ?
C32 C33 1.422(5) . ?
C32 H32 0.9500 . ?
C33 C34 1.416(5) . ?
C33 H33 0.9500 . ?
C34 C35 1.421(5) . ?
C34 H34 0.9500 . ?
C35 H35 0.9500 . ?
C41 C45 1.420(5) . ?
C41 C42 1.424(5) . ?
C41 H41 0.9500 . ?
C42 C43 1.411(5) . ?
C42 H42 0.9500 . ?
C43 C44 1.422(5) . ?
C43 H43 0.9500 . ?
C44 C45 1.422(5) . ?
C44 H44 0.9500 . ?
C45 H45 0.9500 . ?

loop_
_geom_torsion_atom_site_label_1
_geom_torsion_atom_site_label_2
_geom_torsion_atom_site_label_3
_geom_torsion_atom_site_label_4
_geom_torsion
_geom_torsion_site_symmetry_1
_geom_torsion_site_symmetry_2
_geom_torsion_site_symmetry_3
_geom_torsion_site_symmetry_4
_geom_torsion_publ_flag
N21 B1 N11 C16 -173.6(3) . . . . ?
C1 B1 N11 C16 -53.3(4) . . . . ?
C31 B1 N11 C16 74.1(4) . . . . ?
N21 B1 N11 C12 10.0(3) . . . . ?
C1 B1 N11 C12 130.2(3) . . . . ?
C31 B1 N11 C12 -102.4(3) . . . . ?
C16 N11 C12 C13 0.9(5) . . . . ?
B1 N11 C12 C13 177.6(3) . . . . ?
C16 N11 C12 C22 179.0(3) . . . . ?
B1 N11 C12 C22 -4.4(4) . . . . ?
N11 C12 C13 C14 0.0(5) . . . . ?
C22 C12 C13 C14 -177.6(4) . . . . ?
C12 C13 C14 C15 -1.1(6) . . . . ?
C13 C14 C15 C16 1.2(6) . . . . ?
C12 N11 C16 C15 -0.8(5) . . . . ?
B1 N11 C16 C15 -176.9(3) . . . . ?
C14 C15 C16 N11 -0.3(6) . . . . ?
C1 B1 N21 C25 70.5(5) . . . . ?
C31 B1 N21 C25 -68.0(5) . . . . ?
N11 B1 N21 C25 -174.6(4) . . . . ?
C1 B1 N21 C22 -127.8(3) . . . . ?
C31 B1 N21 C22 93.7(3) . . . . ?
N11 B1 N21 C22 -12.8(3) . . . . ?
C25 N21 C22 C23 0.2(4) . . . . ?
B1 N21 C22 C23 -167.1(3) . . . . ?
C25 N21 C22 C12 179.4(3) . . . . ?
B1 N21 C22 C12 12.1(4) . . . . ?
N11 C12 C22 N21 -4.5(4) . . . . ?
C13 C12 C22 N21 173.3(4) . . . . ?
N11 C12 C22 C23 174.3(4) . . . . ?
C13 C12 C22 C23 -7.9(7) . . . . ?
N21 C22 C23 C24 0.0(4) . . . . ?
C12 C22 C23 C24 -178.8(4) . . . . ?
C22 C23 C24 C29 178.9(4) . . . . ?
C22 C23 C24 C25 -0.3(4) . . . . ?
C22 N21 C25 C26 177.0(3) . . . . ?
B1 N21 C25 C26 -20.6(6) . . . . ?
C22 N21 C25 C24 -0.4(4) . . . . ?
B1 N21 C25 C24 162.1(4) . . . . ?
C29 C24 C25 N21 -178.9(3) . . . . ?
C23 C24 C25 N21 0.4(4) . . . . ?
C29 C24 C25 C26 3.4(5) . . . . ?
C23 C24 C25 C26 -177.2(3) . . . . ?
N21 C25 C26 C27 179.5(3) . . . . ?
C24 C25 C26 C27 -3.4(5) . . . . ?
C25 C26 C27 C28 1.8(5) . . . . ?
C26 C27 C28 C29 -0.2(6) . . . . ?
C26 C27 C28 F28 179.1(3) . . . . ?
F28 C28 C29 C24 -179.1(3) . . . . ?
C27 C28 C29 C24 0.1(6) . . . . ?
C25 C24 C29 C28 -1.7(5) . . . . ?
C23 C24 C29 C28 179.2(4) . . . . ?
N21 B1 C31 C32 -13.8(4) . . . . ?
C1 B1 C31 C32 -151.6(3) . . . . ?
N11 B1 C31 C32 86.3(3) . . . . ?
N21 B1 C31 C35 176.9(3) . . . . ?
C1 B1 C31 C35 39.2(4) . . . . ?
N11 B1 C31 C35 -83.0(4) . . . . ?
N21 B1 C31 Fe1 80.0(3) . . . . ?
C1 B1 C31 Fe1 -57.8(4) . . . . ?
N11 B1 C31 Fe1 -179.9(2) . . . . ?
C42 Fe1 C31 C32 83.9(2) . . . . ?
C33 Fe1 C31 C32 -36.40(19) . . . . ?
C44 Fe1 C31 C32 -159.1(5) . . . . ?
C34 Fe1 C31 C32 -80.1(2) . . . . ?
C35 Fe1 C31 C32 -117.3(3) . . . . ?
C41 Fe1 C31 C32 127.03(19) . . . . ?
C45 Fe1 C31 C32 168.06(18) . . . . ?
C43 Fe1 C31 C32 49.5(4) . . . . ?
C42 Fe1 C31 C35 -158.8(2) . . . . ?
C33 Fe1 C31 C35 80.9(2) . . . . ?
C44 Fe1 C31 C35 -41.8(6) . . . . ?
C34 Fe1 C31 C35 37.2(2) . . . . ?
C41 Fe1 C31 C35 -115.7(2) . . . . ?
C45 Fe1 C31 C35 -74.6(2) . . . . ?
C43 Fe1 C31 C35 166.8(3) . . . . ?
C32 Fe1 C31 C35 117.3(3) . . . . ?
C42 Fe1 C31 B1 -34.9(3) . . . . ?
C33 Fe1 C31 B1 -155.2(3) . . . . ?
C44 Fe1 C31 B1 82.1(6) . . . . ?
C34 Fe1 C31 B1 161.1(3) . . . . ?
C35 Fe1 C31 B1 123.9(4) . . . . ?
C41 Fe1 C31 B1 8.2(3) . . . . ?
C45 Fe1 C31 B1 49.3(3) . . . . ?
C43 Fe1 C31 B1 -69.3(5) . . . . ?
C32 Fe1 C31 B1 -118.8(4) . . . . ?
C35 C31 C32 C33 -1.0(3) . . . . ?
B1 C31 C32 C33 -172.4(3) . . . . ?
Fe1 C31 C32 C33 58.0(2) . . . . ?
C35 C31 C32 Fe1 -59.01(19) . . . . ?
B1 C31 C32 Fe1 129.6(3) . . . . ?
C42 Fe1 C32 C31 -114.2(2) . . . . ?
C33 Fe1 C32 C31 121.8(3) . . . . ?
C44 Fe1 C32 C31 167.6(3) . . . . ?
C34 Fe1 C32 C31 83.3(2) . . . . ?
C35 Fe1 C32 C31 38.98(18) . . . . ?
C41 Fe1 C32 C31 -72.5(2) . . . . ?
C45 Fe1 C32 C31 -38.0(5) . . . . ?
C43 Fe1 C32 C31 -156.95(18) . . . . ?
C42 Fe1 C32 C33 124.0(2) . . . . ?
C44 Fe1 C32 C33 45.8(4) . . . . ?
C34 Fe1 C32 C33 -38.6(2) . . . . ?
C35 Fe1 C32 C33 -82.8(2) . . . . ?
C41 Fe1 C32 C33 165.6(2) . . . . ?
C45 Fe1 C32 C33 -159.9(4) . . . . ?
C43 Fe1 C32 C33 81.2(2) . . . . ?
C31 Fe1 C32 C33 -121.8(3) . . . . ?
C31 C32 C33 C34 1.3(3) . . . . ?
Fe1 C32 C33 C34 60.3(2) . . . . ?
C31 C32 C33 Fe1 -58.9(2) . . . . ?
C42 Fe1 C33 C34 166.3(2) . . . . ?
C44 Fe1 C33 C34 83.5(2) . . . . ?
C35 Fe1 C33 C34 -37.8(2) . . . . ?
C41 Fe1 C33 C34 -163.8(5) . . . . ?
C45 Fe1 C33 C34 50.5(4) . . . . ?
C43 Fe1 C33 C34 126.0(2) . . . . ?
C32 Fe1 C33 C34 -117.6(3) . . . . ?
C31 Fe1 C33 C34 -81.7(2) . . . . ?
C42 Fe1 C33 C32 -76.1(2) . . . . ?
C44 Fe1 C33 C32 -158.89(18) . . . . ?
C34 Fe1 C33 C32 117.6(3) . . . . ?
C35 Fe1 C33 C32 79.77(19) . . . . ?
C41 Fe1 C33 C32 -46.2(6) . . . . ?
C45 Fe1 C33 C32 168.1(3) . . . . ?
C43 Fe1 C33 C32 -116.36(19) . . . . ?
C31 Fe1 C33 C32 35.87(17) . . . . ?
C32 C33 C34 C35 -1.1(3) . . . . ?
Fe1 C33 C34 C35 59.4(2) . . . . ?
C32 C33 C34 Fe1 -60.5(2) . . . . ?
C42 Fe1 C34 C33 -41.8(6) . . . . ?
C44 Fe1 C34 C33 -114.0(2) . . . . ?
C35 Fe1 C34 C33 119.1(3) . . . . ?
C41 Fe1 C34 C33 169.8(3) . . . . ?
C45 Fe1 C34 C33 -156.7(2) . . . . ?
C43 Fe1 C34 C33 -72.9(2) . . . . ?
C32 Fe1 C34 C33 38.6(2) . . . . ?
C31 Fe1 C34 C33 81.9(2) . . . . ?
C42 Fe1 C34 C35 -160.9(4) . . . . ?
C33 Fe1 C34 C35 -119.1(3) . . . . ?
C44 Fe1 C34 C35 126.9(2) . . . . ?
C41 Fe1 C34 C35 50.7(4) . . . . ?
C45 Fe1 C34 C35 84.2(2) . . . . ?
C43 Fe1 C34 C35 168.0(2) . . . . ?
C32 Fe1 C34 C35 -80.5(2) . . . . ?
C31 Fe1 C34 C35 -37.23(19) . . . . ?
C33 C34 C35 C31 0.5(3) . . . . ?
Fe1 C34 C35 C31 59.9(2) . . . . ?
C33 C34 C35 Fe1 -59.4(2) . . . . ?
C32 C31 C35 C34 0.3(3) . . . . ?
B1 C31 C35 C34 171.2(3) . . . . ?
Fe1 C31 C35 C34 -59.1(2) . . . . ?
C32 C31 C35 Fe1 59.45(19) . . . . ?
B1 C31 C35 Fe1 -129.7(3) . . . . ?
C42 Fe1 C35 C34 167.3(3) . . . . ?
C33 Fe1 C35 C34 37.7(2) . . . . ?
C44 Fe1 C35 C34 -72.7(2) . . . . ?
C41 Fe1 C35 C34 -157.1(2) . . . . ?
C45 Fe1 C35 C34 -114.2(2) . . . . ?
C43 Fe1 C35 C34 -38.0(6) . . . . ?
C32 Fe1 C35 C34 81.8(2) . . . . ?
C31 Fe1 C35 C34 120.1(3) . . . . ?
C42 Fe1 C35 C31 47.2(4) . . . . ?
C33 Fe1 C35 C31 -82.4(2) . . . . ?
C44 Fe1 C35 C31 167.19(19) . . . . ?
C34 Fe1 C35 C31 -120.1(3) . . . . ?
C41 Fe1 C35 C31 82.7(2) . . . . ?
C45 Fe1 C35 C31 125.7(2) . . . . ?
C43 Fe1 C35 C31 -158.1(5) . . . . ?
C32 Fe1 C35 C31 -38.34(19) . . . . ?
C42 Fe1 C41 C45 -119.1(3) . . . . ?
C33 Fe1 C41 C45 -157.3(5) . . . . ?
C44 Fe1 C41 C45 -37.8(2) . . . . ?
C34 Fe1 C41 C45 47.5(4) . . . . ?
C35 Fe1 C41 C45 83.3(2) . . . . ?
C43 Fe1 C41 C45 -81.7(2) . . . . ?
C32 Fe1 C41 C45 166.49(19) . . . . ?
C31 Fe1 C41 C45 126.3(2) . . . . ?
C33 Fe1 C41 C42 -38.2(6) . . . . ?
C44 Fe1 C41 C42 81.3(2) . . . . ?
C34 Fe1 C41 C42 166.7(3) . . . . ?
C35 Fe1 C41 C42 -157.5(2) . . . . ?
C45 Fe1 C41 C42 119.1(3) . . . . ?
C43 Fe1 C41 C42 37.4(2) . . . . ?
C32 Fe1 C41 C42 -74.4(3) . . . . ?
C31 Fe1 C41 C42 -114.6(2) . . . . ?
C45 C41 C42 C43 -0.3(3) . . . . ?
Fe1 C41 C42 C43 -59.8(2) . . . . ?
C45 C41 C42 Fe1 59.5(2) . . . . ?
C33 Fe1 C42 C43 -72.7(3) . . . . ?
C44 Fe1 C42 C43 37.8(2) . . . . ?
C34 Fe1 C42 C43 -40.3(6) . . . . ?
C35 Fe1 C42 C43 169.6(3) . . . . ?
C41 Fe1 C42 C43 119.4(3) . . . . ?
C45 Fe1 C42 C43 81.7(2) . . . . ?
C32 Fe1 C42 C43 -114.6(2) . . . . ?
C31 Fe1 C42 C43 -157.0(2) . . . . ?
C33 Fe1 C42 C41 167.9(2) . . . . ?
C44 Fe1 C42 C41 -81.6(2) . . . . ?
C34 Fe1 C42 C41 -159.7(4) . . . . ?
C35 Fe1 C42 C41 50.2(4) . . . . ?
C45 Fe1 C42 C41 -37.7(2) . . . . ?
C43 Fe1 C42 C41 -119.4(3) . . . . ?
C32 Fe1 C42 C41 126.1(2) . . . . ?
C31 Fe1 C42 C41 83.6(2) . . . . ?
C41 C42 C43 C44 0.6(3) . . . . ?
Fe1 C42 C43 C44 -58.9(2) . . . . ?
C41 C42 C43 Fe1 59.5(2) . . . . ?
C33 Fe1 C43 C42 126.1(2) . . . . ?
C44 Fe1 C43 C42 -119.3(3) . . . . ?
C34 Fe1 C43 C42 166.7(2) . . . . ?
C35 Fe1 C43 C42 -163.5(5) . . . . ?
C41 Fe1 C43 C42 -37.8(2) . . . . ?
C45 Fe1 C43 C42 -81.6(2) . . . . ?
C32 Fe1 C43 C42 83.8(2) . . . . ?
C31 Fe1 C43 C42 49.5(4) . . . . ?
C42 Fe1 C43 C44 119.3(3) . . . . ?
C33 Fe1 C43 C44 -114.6(2) . . . . ?
C34 Fe1 C43 C44 -74.0(3) . . . . ?
C35 Fe1 C43 C44 -44.2(6) . . . . ?
C41 Fe1 C43 C44 81.5(2) . . . . ?
C45 Fe1 C43 C44 37.7(2) . . . . ?
C32 Fe1 C43 C44 -156.9(2) . . . . ?
C31 Fe1 C43 C44 168.8(3) . . . . ?
C42 C43 C44 C45 -0.7(3) . . . . ?
Fe1 C43 C44 C45 -59.7(2) . . . . ?
C42 C43 C44 Fe1 59.0(2) . . . . ?
C42 Fe1 C44 C43 -37.5(2) . . . . ?
C33 Fe1 C44 C43 82.7(2) . . . . ?
C34 Fe1 C44 C43 125.4(2) . . . . ?
C35 Fe1 C44 C43 166.1(2) . . . . ?
C41 Fe1 C44 C43 -81.6(2) . . . . ?
C45 Fe1 C44 C43 -119.3(3) . . . . ?
C32 Fe1 C44 C43 50.5(4) . . . . ?
C31 Fe1 C44 C43 -160.9(4) . . . . ?
C42 Fe1 C44 C45 81.8(2) . . . . ?
C33 Fe1 C44 C45 -158.08(19) . . . . ?
C34 Fe1 C44 C45 -115.4(2) . . . . ?
C35 Fe1 C44 C45 -74.6(2) . . . . ?
C41 Fe1 C44 C45 37.69(19) . . . . ?
C43 Fe1 C44 C45 119.3(3) . . . . ?
C32 Fe1 C44 C45 169.7(3) . . . . ?
C31 Fe1 C44 C45 -41.6(6) . . . . ?
C42 C41 C45 C44 -0.1(3) . . . . ?
Fe1 C41 C45 C44 59.1(2) . . . . ?
C42 C41 C45 Fe1 -59.2(2) . . . . ?
C43 C44 C45 C41 0.5(3) . . . . ?
Fe1 C44 C45 C41 -59.2(2) . . . . ?
C43 C44 C45 Fe1 59.7(2) . . . . ?
C42 Fe1 C45 C41 37.9(2) . . . . ?
C33 Fe1 C45 C41 166.3(3) . . . . ?
C44 Fe1 C45 C41 119.1(3) . . . . ?
C34 Fe1 C45 C41 -158.4(2) . . . . ?
C35 Fe1 C45 C41 -115.2(2) . . . . ?
C43 Fe1 C45 C41 81.4(2) . . . . ?
C32 Fe1 C45 C41 -43.9(5) . . . . ?
C31 Fe1 C45 C41 -73.6(2) . . . . ?
C42 Fe1 C45 C44 -81.3(2) . . . . ?
C33 Fe1 C45 C44 47.2(4) . . . . ?
C34 Fe1 C45 C44 82.4(2) . . . . ?
C35 Fe1 C45 C44 125.7(2) . . . . ?
C41 Fe1 C45 C44 -119.1(3) . . . . ?
C43 Fe1 C45 C44 -37.7(2) . . . . ?
C32 Fe1 C45 C44 -163.0(4) . . . . ?
C31 Fe1 C45 C44 167.25(19) . . . . ?
